data_1530573
loop_
_publ_author_name
'Petranovic, N.'
'Mioc, U.'
'Susic, M.'
'Krstanovic, I.'
'Dimitrijevic, R.'

_publ_section_title
;
 Inclusion complexes of zeolites part 1. Inclusion complexes of zeolites
 4A with silver nitrate and alkali nitrates
;
_journal_name_full 'Journal of the Chemical Society. Faraday Transactions 1.'
_journal_page_first 379
_journal_page_last 389
_journal_volume 77
_journal_year 1981
_chemical_formula_sum 'Al12 N5 Na22.0002 O79.0016 Si12'
_chemical_name_systematic 'Na12 Si12 Al12 O48 (Na N O3)10 (H2 O)'
_space_group_IT_number 221
_symmetry_space_group_name_Hall '-P 4 2 3'
_symmetry_space_group_name_H-M 'P m -3 m'
_cell_angle_alpha 90
_cell_angle_beta 90
_cell_angle_gamma 90
_cell_formula_units_Z 1
_cell_length_a 12.295
_cell_length_b 12.295
_cell_length_c 12.295
_cell_volume 1858.599
_citation_journal_id_ASTM JCFTAR
_cod_data_source_file Petranovic_JCFTAR_1981_733.cif
_cod_data_source_block Al12N5Na22.0002O79.0016Si12
_cod_database_code 1530573

loop_
_symmetry_equiv_pos_as_xyz
x,y,z
-y,x,z
-x,-y,z
y,-x,z
x,-y,-z
y,x,-z
-x,y,-z
-y,-x,-z
z,x,y
-x,z,y
-z,-x,y
x,-z,y
z,-x,-y
x,z,-y
-z,x,-y
-x,-z,-y
y,z,x
y,-z,-x
z,y,-x
-y,z,-x
-z,-y,-x
-y,-z,x
z,-y,x
-z,y,x
-x,-y,-z
y,-x,-z
x,y,-z
-y,x,-z
-x,y,z
-y,-x,z
x,-y,z
y,x,z
-z,-x,-y
x,-z,-y
z,x,-y
-x,z,-y
-z,x,y
-x,-z,y
z,-x,y
x,z,y
-y,-z,-x
-y,z,x
-z,-y,x
y,-z,x
z,y,x
y,z,-x
-z,y,-x
z,-y,-x

loop_
_atom_site_label
_atom_site_type_symbol
_atom_site_fract_x
_atom_site_fract_y
_atom_site_fract_z
_atom_site_occupancy
_atom_site_U_iso_or_equiv
O8 O-2 0 0 0 1 0.0
O4 O-2 0.3715 0.3715 0.2365 0.4167 0.0
Na6 Na+1 0.1637 0.1637 0.1637 0.125 0.0
Al1 Al+3 0 0.1837 0.3734 0.5 0.0
O9 O-2 0.0804 0.0804 0.0804 0.25 0.0
Na1 Na+1 0.1827 0.1827 0.1827 0.5 0.0
O7 O-2 0 0 0.1208 0.3333 0.0
Na5 Na+1 0.5 0.5 0.2185 0.5 0.0
O6 O-2 0.439 0.439 0.1553 0.25 0.0
O2 O-2 0 0.2863 0.2863 1 0.0
Na3 Na+1 0.2263 0.2263 0.5 0.5833 0.0
O12 O-2 0.442 0.442 0.442 0.25 0.0
Na2 Na+1 0.2165 0.2165 0.2165 0.375 0.0
O11 O-2 0.0723 0.4098 0.5 0.125 0.0
Na7 Na+1 0.5 0.5 0.5 1 0.0
O1 O-2 0 0.2323 0.5 1 0.0
O3 O-2 0.1106 0.1106 0.3488 1 0.0
Si1 Si+4 0 0.1837 0.3734 0.5 0.0
O10 O-2 0.5 0.5 0.074 0.1667 0.0
N1 N+5 0.315 0.315 0.315 0.625 0.0
Na8 Na+1 0.1602 0.2777 0.5 0.0417 0.0
Na4 Na+1 0 0 0.195 0.3333 0.0
O5 O-2 0.3421 0.3421 0.3986 0.1667 0.0
